data_2213989
loop_
_publ_author_name
'Oleg A. Dityatiev'
'Philip Lightfoot'
'Petr S. Berdonosov'
'Valery A. Dolgikh'

_publ_section_title
;
 SrSeO~3~ from a combined X-ray and neutron powder diffraction study
;
_journal_coeditor_code WM2114
_journal_issue 6
_journal_name_full 'Acta Crystallographica Section E'
_journal_page_first i149
_journal_page_last i150
_journal_paper_doi 10.1107/S1600536807025135
_journal_volume 63
_journal_year 2007
_chemical_formula_iupac 'Sr Se O3'
_chemical_formula_moiety 'O3 Se , Sr'
_chemical_formula_structural 'Sr Se O3'
_chemical_formula_sum 'O3 Se Sr'
_chemical_formula_weight 214.58
_chemical_name_systematic
;
Strontium trioxoselenate(IV)
;
_space_group_IT_number 11
_symmetry_cell_setting monoclinic
_symmetry_space_group_name_Hall '-P 2yb'
_symmetry_space_group_name_H-M 'P 1 21/m 1'
_cell_angle_alpha 90.0
_cell_angle_beta 107.419(4)
_cell_angle_gamma 90.0
_cell_formula_units_Z 2
_cell_length_a 6.5702(4)
_cell_length_b 5.4749(3)
_cell_length_c 4.4550(3)
_cell_measurement_temperature 295
_cell_volume 152.903(17)
_computing_cell_refinement 'GSAS (Larson & Von Dreele, 1987)'
_computing_data_collection 'local program at ILL'
_computing_data_reduction 'local program at ILL'
_computing_molecular_graphics 'DIAMOND (Brandenburg, 2001)'
_computing_publication_material GSAS
_computing_structure_refinement GSAS
_computing_structure_solution 'coordinates taken from an isotypic compound (Giester & Lengauer, 1998)'
_diffrn_ambient_temperature 295
_diffrn_measurement_device_type 'D2b at ILL'
_diffrn_radiation_probe neutron
_diffrn_radiation_type neutron
_diffrn_radiation_wavelength 1.59432
_exptl_absorpt_coefficient_mu 0.015
_exptl_absorpt_correction_type none
_exptl_absorpt_process_details
;
GSAS Absorption/surface roughness correction: function number 0
No correction is applied.
;
_exptl_crystal_density_diffrn 4.661
_refine_ls_extinction_method none
_refine_ls_goodness_of_fit_all 0.65
_refine_ls_matrix_type full
_refine_ls_number_parameters 34
_refine_ls_number_restraints 3
_refine_ls_shift/su_max 0.03
_refine_ls_shift/su_mean 0.01
_reflns_number_total 338
_cod_data_source_file wm2114.cif
_cod_data_source_block I
_cod_depositor_comments
;
The following automatic conversions were performed:
'_geom_bond_publ_flag' value 'Y' changed to 'y' according to
'/home/saulius/struct/CIF-dictionaries/cif_core.dic' dictionary named
'cif_core.dic' version 2.4.1 from 2010-06-29 (4
times).

'_geom_angle_publ_flag' value 'N' changed to 'n' according to
'/home/saulius/struct/CIF-dictionaries/cif_core.dic' dictionary named
'cif_core.dic' version 2.4.1 from 2010-06-29 (43
times).

'_geom_angle_publ_flag' value 'Y' changed to 'y' according to
'/home/saulius/struct/CIF-dictionaries/cif_core.dic' dictionary named
'cif_core.dic' version 2.4.1 from 2010-06-29 (3 times).

Automatic conversion script
Id: cif_fix_enum 1527 2010-12-29 10:47:43Z saulius 

The following automatic conversions were performed:

'_geom_bond_publ_flag' value 'Y' changed to 'y' according to
/home/saulius/struct/CIF-dictionaries/cif_core.dic dictionary named
'cif_core.dic' version 2.4.1 from 2010-06-29 (4
times).

'_geom_angle_publ_flag' value 'N' changed to 'n' according
to /home/saulius/struct/CIF-dictionaries/cif_core.dic dictionary
named 'cif_core.dic' version 2.4.1 from 2010-06-29 (43
times).

'_geom_angle_publ_flag' value 'Y' changed to 'y' according
to /home/saulius/struct/CIF-dictionaries/cif_core.dic dictionary
named 'cif_core.dic' version 2.4.1 from 2010-06-29 (3 times).

Automatic conversion script
Id: cif_fix_values 1715 2011-07-08 13:25:40Z adriana 
;
_cod_original_cell_volume 152.90(2)
_cod_original_sg_symbol_H-M 'P 21/m'
_cod_database_code 2213989

loop_
_symmetry_equiv_pos_site_id
_symmetry_equiv_pos_as_xyz
1 +x,+y,+z
2 -x,+y+1/2,-z
-1 -x,-y,-z
-2 +x,-y+1/2,+z

loop_
_atom_site_type_symbol
_atom_site_label
_atom_site_fract_x
_atom_site_fract_y
_atom_site_fract_z
_atom_site_U_iso_or_equiv
_atom_site_thermal_displace_type
_atom_site_occupancy
Sr Sr1 0.7016(5) 0.25 0.3473(9) 0.0070(8) Uiso 1.0
Se Se1 0.1566(5) 0.25 0.0639(8) 0.0104(7) Uiso 1.0
O O1 0.1081(8) 0.25 0.6735(11) 0.0220(12) Uiso 1.0
O O2 0.3287(4) 0.4855(4) 0.1743(8) 0.0078(6) Uiso 1.0

loop_
_atom_type_symbol
_atom_type_scat_source
Sr International_Tables_Vol_C
Se International_Tables_Vol_C
O International_Tables_Vol_C

loop_
_geom_angle_atom_site_label_1
_geom_angle_atom_site_label_2
_geom_angle_atom_site_label_3
_geom_angle_site_symmetry_1
_geom_angle_site_symmetry_3
_geom_angle
_geom_angle_publ_flag
O1 Sr1 O1 2_646 2_656 129.8(2) n
O1 Sr1 O2 2_646 1_555 141.34(14) n
O1 Sr1 O2 2_646 2_645 53.94(11) n
O1 Sr1 O2 2_646 2_646 70.05(11) n
O1 Sr1 O2 2_646 -1_665 112.64(14) n
O1 Sr1 O2 2_646 -1_666 130.92(16) n
O1 Sr1 O2 2_646 -2_565 84.61(11) n
O1 Sr1 O2 2_656 1_555 84.61(11) n
O1 Sr1 O2 2_656 2_645 112.64(14) n
O1 Sr1 O2 2_656 2_646 130.92(16) n
O1 Sr1 O2 2_656 -1_665 53.94(11) n
O1 Sr1 O2 2_656 -1_666 70.05(11) n
O1 Sr1 O2 2_656 -2_565 141.34(14) n
O2 Sr1 O2 1_555 2_645 100.73(13) n
O2 Sr1 O2 1_555 2_646 102.35(12) n
O2 Sr1 O2 1_555 -1_665 70.55(11) n
O2 Sr1 O2 1_555 -1_666 71.51(13) n
O2 Sr1 O2 1_555 -2_565 57.75(12) n
O2 Sr1 O2 2_645 2_646 113.49(8) n
O2 Sr1 O2 2_645 -1_665 65.02(13) n
O2 Sr1 O2 2_645 -1_666 171.8(2) n
O2 Sr1 O2 2_645 -2_565 70.55(11) n
O2 Sr1 O2 2_646 -1_665 171.8(2) n
O2 Sr1 O2 2_646 -1_666 66.72(16) n
O2 Sr1 O2 2_646 -2_565 71.51(13) n
O2 Sr1 O2 -1_665 -1_666 113.49(8) n
O2 Sr1 O2 -1_665 -2_565 100.73(13) n
O2 Sr1 O2 -1_666 -2_565 102.35(12) n
Sr1 Se1 O1 1_555 1_554 103.7(2) n
Sr1 Se1 O2 1_555 1_555 49.98(13) n
Sr1 Se1 O2 1_555 -2_565 49.98(13) n
O1 Se1 O2 1_554 1_555 101.88(19) y
O1 Se1 O2 1_554 -2_565 101.88(19) y
O2 Se1 O2 1_555 -2_565 99.6(3) y
Sr1 O1 Sr1 1_455 2_646 110.12(11) n
Sr1 O1 Sr1 1_455 2_656 110.12(11) n
Sr1 O1 Se1 1_455 1_556 114.9(3) n
Sr1 O1 Sr1 2_646 2_656 129.8(2) n
Sr1 O1 Se1 2_646 1_556 94.58(14) n
Sr1 O1 Se1 2_656 1_556 94.58(14) n
Sr1 O2 Sr1 1_555 2_655 109.45(11) n
Sr1 O2 Sr1 1_555 2_656 108.49(13) n
Sr1 O2 Se1 1_555 1_555 101.06(15) n
Sr1 O2 Sr1 2_655 2_656 113.49(8) n
Sr1 O2 Se1 2_655 1_555 106.80(19) n
Sr1 O2 Se1 2_656 1_555 116.72(17) n

loop_
_geom_bond_atom_site_label_1
_geom_bond_atom_site_label_2
_geom_bond_site_symmetry_2
_geom_bond_distance
_geom_bond_publ_flag
Sr1 O1 1_655 2.631(6) y
Sr1 O1 2_646 3.022(3) y
Sr1 O1 2_656 3.022(3) y
Sr1 O2 1_555 2.670(4) y
Sr1 O2 2_645 2.694(5) y
Sr1 O2 2_646 2.633(4) y
Sr1 O2 -1_665 2.694(5) y
Sr1 O2 -1_666 2.633(4) y
Sr1 O2 -2_555 2.670(4) y
Se1 O1 1_554 1.672(6) y
Se1 O2 1_555 1.688(3) y
Se1 O2 -2_555 1.688(3) y
